data_2016429
loop_
_publ_author_name
'Delain-Bioton, Lise '
'Lohier, Jean-Fran\,cois '
'Villemin, Didier'
'Sopkov\'a-de Oliveira Santos, Jana'
'Hix, Gary'
'Jaffr\`es, Paul-Alain'

_publ_section_title
;
 Ethane-1,1,2-trisphosphonic acid hemihydrate
;
_journal_coeditor_code GD3158
_journal_issue 2
_journal_name_full 'Acta Crystallographica Section C'
_journal_page_first o47
_journal_page_last o49
_journal_paper_doi 10.1107/S0108270107064098
_journal_volume 64
_journal_year 2008
_chemical_formula_iupac 'C2 H9 O9 P3, 0.5H2 O'
_chemical_formula_moiety 'C2 H9 O9 P3, 0.5(H2 O)'
_chemical_formula_sum 'C2 H10 O9.5 P3'
_chemical_formula_weight 279.01
_chemical_melting_point 444.0(10)
_chemical_name_systematic
;
Ethane-1,1,2-trisphosphonic acid hemihydrate
;
_space_group_IT_number 14
_symmetry_cell_setting monoclinic
_symmetry_space_group_name_Hall '-P 2ybc'
_symmetry_space_group_name_H-M 'P 1 21/c 1'
_atom_sites_solution_hydrogens geom
_atom_sites_solution_primary direct
_atom_sites_solution_secondary difmap
_audit_creation_method SHELXL-97
_cell_angle_alpha 90.00
_cell_angle_beta 109.523(2)
_cell_angle_gamma 90.00
_cell_formula_units_Z 4
_cell_length_a 12.5239(3)
_cell_length_b 7.7987(2)
_cell_length_c 10.3585(3)
_cell_measurement_reflns_used 6782
_cell_measurement_temperature 273(2)
_cell_measurement_theta_max 37.58
_cell_measurement_theta_min 3.13
_cell_volume 953.55(4)
_computing_cell_refinement 'APEX2 (Bruker, 2006)'
_computing_data_collection 'APEX2 (Bruker, 2006)'
_computing_data_reduction 'SAINT (Bruker, 2006)'
_computing_molecular_graphics 'ORTEP-3 (Farrugia, 1997)'
_computing_publication_material 'SHELXL97 (Sheldrick, 1997a)'
_computing_structure_refinement 'SHELXL97 (Sheldrick, 1997a)'
_computing_structure_solution 'SHELXTL (Sheldrick, 1997b)'
_diffrn_ambient_temperature 273(2)
_diffrn_measured_fraction_theta_full 0.997
_diffrn_measured_fraction_theta_max 0.997
_diffrn_measurement_device_type 'Bruker KAPPA APEXII CCD area-detector'
_diffrn_measurement_method 'phi and omega scans'
_diffrn_radiation_monochromator graphite
_diffrn_radiation_source 'fine-focus sealed tube'
_diffrn_radiation_type MoK\a
_diffrn_radiation_wavelength 0.71073
_diffrn_reflns_av_R_equivalents 0.0316
_diffrn_reflns_av_sigmaI/netI 0.0242
_diffrn_reflns_limit_h_max 20
_diffrn_reflns_limit_h_min -21
_diffrn_reflns_limit_k_max 13
_diffrn_reflns_limit_k_min -13
_diffrn_reflns_limit_l_max 15
_diffrn_reflns_limit_l_min -17
_diffrn_reflns_number 40386
_diffrn_reflns_theta_full 37.58
_diffrn_reflns_theta_max 37.58
_diffrn_reflns_theta_min 3.13
_diffrn_standards_number 0
_exptl_absorpt_coefficient_mu 0.658
_exptl_absorpt_correction_type none
_exptl_crystal_colour colourless
_exptl_crystal_density_diffrn 1.944
_exptl_crystal_density_method 'not measured'
_exptl_crystal_description prism
_exptl_crystal_F_000 572
_exptl_crystal_size_max 0.28
_exptl_crystal_size_mid 0.16
_exptl_crystal_size_min 0.10
_refine_diff_density_max 0.582
_refine_diff_density_min -0.599
_refine_ls_extinction_method none
_refine_ls_goodness_of_fit_ref 1.040
_refine_ls_hydrogen_treatment mixed
_refine_ls_matrix_type full
_refine_ls_number_parameters 163
_refine_ls_number_reflns 5036
_refine_ls_number_restraints 6
_refine_ls_restrained_S_all 1.040
_refine_ls_R_factor_all 0.0606
_refine_ls_R_factor_gt 0.0345
_refine_ls_shift/su_max 0.001
_refine_ls_shift/su_mean 0.000
_refine_ls_structure_factor_coef Fsqd
_refine_ls_weighting_details 'calc w=1/[\s^2^(Fo^2^)+(0.0376P)^2^+0.6590P] where P=(Fo^2^+2Fc^2^)/3'
_refine_ls_weighting_scheme calc
_refine_ls_wR_factor_gt 0.0820
_refine_ls_wR_factor_ref 0.0953
_reflns_number_gt 3691
_reflns_number_total 5036
_reflns_threshold_expression >2sigma(I)
_cod_data_source_file gd3158.cif
_cod_data_source_block I
_cod_depositor_comments
;
The following automatic conversions were performed:

'_chemical_melting_point' value '443-445' was changed to '444.0(10)'
- the average value was taken and precision was estimated.

Automatic conversion script
Id: cif_fix_values 1646 2011-03-28 12:23:43Z adriana 

The following automatic conversions were performed:

'_chemical_melting_point' value '443-445' was changed to '444.0(10)'
- the average value was taken and precision was estimated.

Automatic conversion script
Id: cif_fix_values 1715 2011-07-08 13:25:40Z adriana 
;
_cod_original_sg_symbol_H-M 'P 21/c  '
_cod_database_code 2016429
_cod_database_fobs_code 2016429

loop_
_symmetry_equiv_pos_as_xyz
'x, y, z'
'-x, y+1/2, -z+1/2'
'-x, -y, -z'
'x, -y-1/2, z-1/2'

loop_
_atom_site_type_symbol
_atom_site_label
_atom_site_fract_x
_atom_site_fract_y
_atom_site_fract_z
_atom_site_U_iso_or_equiv
_atom_site_adp_type
_atom_site_calc_flag
_atom_site_refinement_flags
_atom_site_occupancy
P P1 0.35630(3) -0.15959(4) 1.14075(3) 0.01782(7) Uani d . 1
O O11 0.28892(10) -0.28971(13) 1.18637(11) 0.0254(2) Uani d . 1
O O12 0.42406(9) -0.23325(13) 1.05349(11) 0.02425(19) Uani d . 1
H H12 0.3972 -0.3261 1.0216 0.036 Uiso calc R 1
O O13 0.44966(10) -0.06870(15) 1.25838(11) 0.0277(2) Uani d . 1
H H13 0.4228 -0.0349 1.3159 0.042 Uiso calc R 1
P P2 0.14130(3) -0.07597(4) 0.90751(4) 0.01949(7) Uani d D 1
O O21 0.10554(10) 0.04958(14) 0.79166(11) 0.0299(2) Uani d . 1
O O22 0.05368(10) -0.12125(15) 0.97354(13) 0.0297(2) Uani d D 1
H H22A 0.085(3) -0.134(6) 1.0555(19) 0.045 Uiso d PD 0.50
H H22B 0.021(4) -0.034(4) 0.984(5) 0.045 Uiso d PD 0.50
O O23 0.17534(10) -0.25116(13) 0.86048(11) 0.0268(2) Uani d . 1
H H23 0.2074 -0.2345 0.8043 0.040 Uiso calc R 1
P P3 0.28276(3) 0.35066(4) 0.96192(4) 0.02229(8) Uani d . 1
O O31 0.36808(10) 0.47252(12) 0.94221(11) 0.0256(2) Uani d . 1
O O32 0.25165(13) 0.39835(15) 1.09043(15) 0.0405(3) Uani d . 1
H H32 0.2708 0.4976 1.1126 0.061 Uiso calc R 1
O O33 0.17315(13) 0.34834(16) 0.83786(18) 0.0522(4) Uani d . 1
H H33 0.1529 0.2489 0.8184 0.078 Uiso calc R 1
C C1 0.26544(11) 0.00902(15) 1.04236(13) 0.0182(2) Uani d . 1
H H1 0.2343(18) 0.067(3) 1.109(2) 0.034(6) Uiso d . 1
C C2 0.33800(12) 0.13700(16) 0.99285(15) 0.0217(2) Uani d . 1
H H2A 0.3464(17) 0.095(3) 0.908(2) 0.031(5) Uiso d . 1
H H2B 0.411(2) 0.149(3) 1.063(2) 0.044(6) Uiso d . 1
O O40 0.0000 0.0000 0.5000 0.0756(9) Uani d SD 1
H H40A 0.059(5) 0.025(11) 0.458(8) 0.113 Uiso d PD 0.50
H H40B 0.046(6) 0.022(11) 0.597(3) 0.113 Uiso d PD 0.50

loop_
_atom_site_aniso_label
_atom_site_aniso_U_11
_atom_site_aniso_U_22
_atom_site_aniso_U_33
_atom_site_aniso_U_12
_atom_site_aniso_U_13
_atom_site_aniso_U_23
P1 0.02338(16) 0.01356(12) 0.01926(13) -0.00020(10) 0.01075(11) 0.00031(10)
O11 0.0368(6) 0.0176(4) 0.0289(5) -0.0020(4) 0.0204(4) 0.0021(3)
O12 0.0287(5) 0.0193(4) 0.0306(5) -0.0005(4) 0.0177(4) -0.0035(3)
O13 0.0298(5) 0.0302(5) 0.0222(4) -0.0031(4) 0.0074(4) -0.0051(4)
P2 0.02006(15) 0.01592(13) 0.02458(15) -0.00113(11) 0.01022(12) -0.00247(11)
O21 0.0346(6) 0.0233(5) 0.0268(5) -0.0038(4) 0.0033(4) 0.0019(4)
O22 0.0266(5) 0.0286(5) 0.0413(6) -0.0024(4) 0.0212(5) -0.0027(5)
O23 0.0338(5) 0.0191(4) 0.0330(5) -0.0016(4) 0.0181(4) -0.0070(4)
P3 0.02675(17) 0.01228(12) 0.02906(17) -0.00093(11) 0.01095(13) 0.00018(11)
O31 0.0374(6) 0.0154(4) 0.0304(5) -0.0029(4) 0.0197(4) -0.0001(3)
O32 0.0602(9) 0.0212(5) 0.0594(8) -0.0109(5) 0.0455(7) -0.0089(5)
O33 0.0443(8) 0.0190(5) 0.0675(10) 0.0017(5) -0.0158(7) -0.0010(5)
C1 0.0224(5) 0.0129(4) 0.0222(5) -0.0013(4) 0.0113(4) -0.0011(4)
C2 0.0238(6) 0.0145(5) 0.0295(6) -0.0008(4) 0.0125(5) 0.0025(4)
O40 0.0630(17) 0.114(2) 0.0435(13) -0.0343(18) 0.0094(12) -0.0088(15)

loop_
_atom_type_symbol
_atom_type_description
_atom_type_scat_dispersion_real
_atom_type_scat_dispersion_imag
_atom_type_scat_source
C C 0.0033 0.0016 'International Tables Vol C Tables 4.2.6.8 and 6.1.1.4'
H H 0.0000 0.0000 'International Tables Vol C Tables 4.2.6.8 and 6.1.1.4'
O O 0.0106 0.0060 'International Tables Vol C Tables 4.2.6.8 and 6.1.1.4'
P P 0.1023 0.0942 'International Tables Vol C Tables 4.2.6.8 and 6.1.1.4'

loop_
_geom_angle_atom_site_label_1
_geom_angle_atom_site_label_2
_geom_angle_atom_site_label_3
_geom_angle
O11 P1 O12 114.33(6)
O11 P1 O13 114.80(6)
O12 P1 O13 102.29(6)
O11 P1 C1 110.83(6)
O12 P1 C1 107.79(6)
O13 P1 C1 106.09(6)
P1 O12 H12 109.5
P1 O13 H13 109.5
O21 P2 O22 116.51(7)
O21 P2 O23 111.28(6)
O22 P2 O23 104.59(6)
O21 P2 C1 108.96(6)
O22 P2 C1 107.34(7)
O23 P2 C1 107.74(6)
P2 O22 H22A 109.2(19)
P2 O22 H22B 110(2)
H22A O22 H22B 93(5)
P2 O23 H23 109.5
O31 P3 O33 111.92(8)
O31 P3 O32 111.15(6)
O33 P3 O32 108.08(10)
O31 P3 C2 111.40(6)
O33 P3 C2 108.82(7)
O32 P3 C2 105.20(7)
P3 O32 H32 109.5
P3 O33 H33 109.5
C2 C1 P1 109.04(9)
C2 C1 P2 115.04(9)
P1 C1 P2 112.30(6)
C2 C1 H1 110.1(12)
P1 C1 H1 104.6(12)
P2 C1 H1 105.1(12)
C1 C2 P3 115.12(9)
C1 C2 H2A 109.6(12)
P3 C2 H2A 107.5(12)
C1 C2 H2B 108.8(14)
P3 C2 H2B 104.8(14)
H2A C2 H2B 110.9(18)
H40A O40 H40B 98(5)

loop_
_geom_bond_atom_site_label_1
_geom_bond_atom_site_label_2
_geom_bond_distance
P1 O11 1.4939(10)
P1 O12 1.5427(10)
P1 O13 1.5498(11)
P1 C1 1.8132(13)
O12 H12 0.8200
O13 H13 0.8200
P2 O21 1.4967(11)
P2 O22 1.5160(11)
P2 O23 1.5571(10)
P2 C1 1.8320(13)
O22 H22A 0.814(18)
O22 H22B 0.818(18)
O23 H23 0.8200
P3 O31 1.4942(11)
P3 O33 1.5353(14)
P3 O32 1.5519(12)
P3 C2 1.7916(13)
O32 H32 0.8200
O33 H33 0.8200
C1 C2 1.5480(17)
C1 H1 1.01(2)
C2 H2A 0.97(2)
C2 H2B 0.96(2)
O40 H40A 1.00(2)
O40 H40B 0.99(2)

loop_
_geom_hbond_atom_site_label_D
_geom_hbond_atom_site_label_H
_geom_hbond_atom_site_label_A
_geom_hbond_site_symmetry_A
_geom_hbond_distance_DH
_geom_hbond_distance_HA
_geom_hbond_distance_DA
_geom_hbond_angle_DHA
O12 H12 O31 1_545 0.82 1.75 2.5584(14) 166.6
O13 H13 O31 4_566 0.82 1.74 2.5559(15) 177.2
O22 H22B O22 3_557 0.818(18) 1.677(16) 2.486(2) 169(3)
O23 H23 O11 4 0.82 1.85 2.6632(14) 175.1
O32 H32 O11 1_565 0.82 1.81 2.6103(15) 165.4
O33 H33 O21 . 0.82 1.65 2.4706(16) 173.9
O40 H40A O33 4_565 1.00(2) 2.40(3) 3.370(2) 165(7)
O40 H40A O32 4_565 1.00(2) 2.42(7) 3.0767(16) 123(6)
O40 H40B O21 . 0.99(2) 1.92(3) 2.8905(11) 167(8)

loop_
_geom_torsion_atom_site_label_1
_geom_torsion_atom_site_label_2
_geom_torsion_atom_site_label_3
_geom_torsion_atom_site_label_4
_geom_torsion
P2 C1 C2 P3 78.88(11)
